data_7016699
loop_
_publ_author_name
'Petrov, Alex R.'
'Bannenberg, Thomas'
'Daniliuc, Constantin G.'
'Jones, Peter G.'
'Tamm, Matthias'

_publ_section_title
;
 The use of 1,2-dipiperidinoacetylene for the preparation of
 monometallic diaminoacetylene and homo- or heterobimetallic
 diaminodicarbene ruthenium(ii) complexes.
;
_journal_issue 40
_journal_name_full 'Dalton transactions (Cambridge, England : 2003)'
_journal_page_first 10503
_journal_page_last 10512
_journal_paper_doi 10.1039/c1dt10606f
_journal_volume 40
_journal_year 2011
_chemical_formula_sum 'C48 H62 Cl4 N11 P Pd Ru'
_chemical_formula_weight 1173.33
_chemical_name_systematic
;
?
;
_space_group_IT_number 2
_symmetry_cell_setting triclinic
_symmetry_space_group_name_Hall '-P 1'
_symmetry_space_group_name_H-M 'P -1'
_atom_sites_solution_hydrogens geom
_atom_sites_solution_primary direct
_atom_sites_solution_secondary difmap
_audit_creation_method SHELXL-97
_cell_angle_alpha 80.429(9)
_cell_angle_beta 76.303(8)
_cell_angle_gamma 86.480(8)
_cell_formula_units_Z 2
_cell_length_a 9.5899(8)
_cell_length_b 15.9641(18)
_cell_length_c 17.390(2)
_cell_measurement_reflns_used 9714
_cell_measurement_temperature 100(2)
_cell_measurement_theta_max 75.8906
_cell_measurement_theta_min 3.5431
_cell_volume 2549.9(5)
_computing_cell_refinement
;
CrysAlisPro, Oxford Diffraction Ltd.,
Version 1.171.33.55 (release 05-01-2010 CrysAlis171 .NET)
(compiled Jan 5 2010,16:28:46)
;
_computing_data_collection
;
CrysAlisPro, Oxford Diffraction Ltd.,
Version 1.171.33.55 (release 05-01-2010 CrysAlis171 .NET)
(compiled Jan 5 2010,16:28:46)
;
_computing_data_reduction
;
CrysAlisPro, Oxford Diffraction Ltd.,
Version 1.171.33.55 (release 05-01-2010 CrysAlis171 .NET)
(compiled Jan 5 2010,16:28:46)
;
_computing_molecular_graphics 'Bruker XP'
_computing_publication_material SHELXL-97
_computing_structure_refinement 'SHELXL-97 (Sheldrick, 1997)'
_computing_structure_solution 'SHELXS-97 (Sheldrick, 1990)'
_diffrn_ambient_temperature 100(2)
_diffrn_detector_area_resol_mean 10.3543
_diffrn_measured_fraction_theta_full 0.998
_diffrn_measured_fraction_theta_max 0.998
_diffrn_measurement_device_type 'Xcalibur, Atlas, Nova'
_diffrn_measurement_method '\w scans'
_diffrn_radiation_monochromator mirror
_diffrn_radiation_source 'Nova (Cu) X-ray Source'
_diffrn_radiation_type 'Cu K\a'
_diffrn_radiation_wavelength 1.54184
_diffrn_reflns_av_R_equivalents 0.0593
_diffrn_reflns_av_sigmaI/netI 0.0567
_diffrn_reflns_limit_h_max 11
_diffrn_reflns_limit_h_min -10
_diffrn_reflns_limit_k_max 19
_diffrn_reflns_limit_k_min -19
_diffrn_reflns_limit_l_max 21
_diffrn_reflns_limit_l_min -21
_diffrn_reflns_number 27607
_diffrn_reflns_theta_full 70.06
_diffrn_reflns_theta_max 70.06
_diffrn_reflns_theta_min 3.55
_exptl_absorpt_coefficient_mu 7.827
_exptl_absorpt_correction_T_max 1.00000
_exptl_absorpt_correction_T_min 0.62510
_exptl_absorpt_correction_type multi-scan
_exptl_absorpt_process_details
;
CrysAlisPro, Oxford Diffraction Ltd.,
Version 1.171.33.55 (release 05-01-2010 CrysAlis171 .NET)
(compiled Jan 5 2010,16:28:46)
;
_exptl_crystal_colour orange
_exptl_crystal_density_diffrn 1.528
_exptl_crystal_density_method 'not measured'
_exptl_crystal_description needle
_exptl_crystal_F_000 1200
_exptl_crystal_size_max 0.15
_exptl_crystal_size_mid 0.03
_exptl_crystal_size_min 0.02
_refine_diff_density_max 1.712
_refine_diff_density_min -0.892
_refine_diff_density_rms 0.120
_refine_ls_extinction_method none
_refine_ls_goodness_of_fit_ref 1.027
_refine_ls_hydrogen_treatment 'rigid methyls, others riding'
_refine_ls_matrix_type full
_refine_ls_number_parameters 520
_refine_ls_number_reflns 9682
_refine_ls_number_restraints 0
_refine_ls_restrained_S_all 1.027
_refine_ls_R_factor_all 0.0756
_refine_ls_R_factor_gt 0.0570
_refine_ls_shift/su_max 0.001
_refine_ls_shift/su_mean 0.000
_refine_ls_structure_factor_coef Fsqd
_refine_ls_weighting_details 'calc w=1/[\s^2^(Fo^2^)+(0.0930P)^2^+1.8746P] where P=(Fo^2^+2Fc^2^)/3'
_refine_ls_weighting_scheme calc
_refine_ls_wR_factor_gt 0.1478
_refine_ls_wR_factor_ref 0.1557
_reflns_number_gt 7293
_reflns_number_total 9682
_reflns_threshold_expression >2sigma(I)
_cod_data_source_file c1dt10606f.txt
_cod_data_source_block pet15a
_cod_original_cell_volume 2550.0(5)
_cod_database_code 7016699

loop_
_symmetry_equiv_pos_as_xyz
'x, y, z'
'-x, -y, -z'

loop_
_atom_site_label
_atom_site_type_symbol
_atom_site_fract_x
_atom_site_fract_y
_atom_site_fract_z
_atom_site_U_iso_or_equiv
_atom_site_adp_type
_atom_site_occupancy
_atom_site_symmetry_multiplicity
_atom_site_calc_flag
_atom_site_refinement_flags
Ru Ru 0.68022(4) 0.26178(3) 0.21089(2) 0.02845(12) Uani 1 1 d .
Pd Pd 0.80992(4) 0.35570(3) 0.36456(3) 0.03748(14) Uani 1 1 d .
Cl1 Cl 0.89336(13) 0.27181(10) 0.26600(8) 0.0360(3) Uani 1 1 d .
Cl2 Cl 0.74967(15) 0.39191(9) 0.11972(8) 0.0375(3) Uani 1 1 d .
Cl3 Cl 1.00587(14) 0.31431(12) 0.42551(9) 0.0457(4) Uani 1 1 d .
Cl4 Cl 0.70624(17) 0.43626(14) 0.46328(11) 0.0563(5) Uani 1 1 d .
P P 0.49470(14) 0.25744(9) 0.14866(8) 0.0291(3) Uani 1 1 d .
N1 N 0.4539(5) 0.3053(4) 0.3585(3) 0.0382(11) Uani 1 1 d .
N2 N 0.6438(5) 0.4711(3) 0.2734(3) 0.0388(11) Uani 1 1 d .
N3 N 0.6485(5) 0.1493(3) 0.2842(3) 0.0369(11) Uani 1 1 d .
N4 N 0.8211(5) 0.1933(3) 0.1299(3) 0.0384(11) Uani 1 1 d .
N6 N 0.0948(10) 0.2799(6) 0.9075(6) 0.092(3) Uani 1 1 d .
N7 N 0.9541(9) 0.9318(9) 0.3895(8) 0.140(6) Uani 1 1 d .
N8 N 0.0774(8) 0.6757(6) 0.2815(5) 0.078(2) Uani 1 1 d .
C1 C 0.5709(5) 0.3250(4) 0.3004(3) 0.0300(11) Uani 1 1 d .
C2 C 0.6569(6) 0.3949(4) 0.3072(3) 0.0358(13) Uani 1 1 d .
C3 C 0.4004(6) 0.3571(5) 0.4232(4) 0.0476(16) Uani 1 1 d .
H3A H 0.3009 0.3773 0.4225 0.057 Uiso 1 1 calc R
H3B H 0.4610 0.4074 0.4139 0.057 Uiso 1 1 calc R
C4 C 0.4034(9) 0.3052(6) 0.5040(4) 0.066(2) Uani 1 1 d .
H4A H 0.3592 0.3393 0.5466 0.079 Uiso 1 1 calc R
H4B H 0.5044 0.2924 0.5071 0.079 Uiso 1 1 calc R
C5 C 0.3232(8) 0.2213(6) 0.5196(4) 0.065(2) Uani 1 1 d .
H5A H 0.2190 0.2332 0.5255 0.078 Uiso 1 1 calc R
H5B H 0.3380 0.1865 0.5699 0.078 Uiso 1 1 calc R
C6 C 0.3806(7) 0.1724(5) 0.4488(4) 0.0557(19) Uani 1 1 d .
H6A H 0.4819 0.1548 0.4471 0.067 Uiso 1 1 calc R
H6B H 0.3242 0.1205 0.4565 0.067 Uiso 1 1 calc R
C7 C 0.3703(6) 0.2270(4) 0.3710(4) 0.0404(14) Uani 1 1 d .
H7A H 0.4080 0.1948 0.3262 0.048 Uiso 1 1 calc R
H7B H 0.2685 0.2425 0.3717 0.048 Uiso 1 1 calc R
C8 C 0.5215(7) 0.5030(5) 0.2374(4) 0.0458(15) Uani 1 1 d .
H8A H 0.4515 0.4573 0.2463 0.055 Uiso 1 1 calc R
H8B H 0.5563 0.5204 0.1789 0.055 Uiso 1 1 calc R
C9 C 0.4486(8) 0.5792(5) 0.2757(6) 0.061(2) Uani 1 1 d .
H9A H 0.3699 0.6022 0.2498 0.073 Uiso 1 1 calc R
H9B H 0.4065 0.5603 0.3333 0.073 Uiso 1 1 calc R
C10 C 0.5558(11) 0.6483(6) 0.2666(7) 0.078(3) Uani 1 1 d .
H10A H 0.5084 0.6949 0.2952 0.094 Uiso 1 1 calc R
H10B H 0.5893 0.6720 0.2092 0.094 Uiso 1 1 calc R
C11 C 0.6836(10) 0.6132(6) 0.3005(7) 0.081(3) Uani 1 1 d .
H11A H 0.6516 0.5970 0.3593 0.097 Uiso 1 1 calc R
H11B H 0.7556 0.6581 0.2898 0.097 Uiso 1 1 calc R
C12 C 0.7531(8) 0.5362(4) 0.2642(5) 0.0513(17) Uani 1 1 d .
H12A H 0.7973 0.5536 0.2066 0.062 Uiso 1 1 calc R
H12B H 0.8297 0.5119 0.2912 0.062 Uiso 1 1 calc R
C13 C 0.6421(7) 0.0849(5) 0.3239(4) 0.0450(15) Uani 1 1 d .
C14 C 0.6268(10) 0.0027(5) 0.3771(6) 0.070(2) Uani 1 1 d .
H14A H 0.6706 0.0050 0.4222 0.083 Uiso 1 1 calc R
H14B H 0.6749 -0.0420 0.3472 0.083 Uiso 1 1 calc R
H14C H 0.5247 -0.0099 0.3974 0.083 Uiso 1 1 calc R
C15 C 0.8984(7) 0.1532(4) 0.0907(4) 0.0431(14) Uani 1 1 d .
C16 C 0.9938(10) 0.1010(6) 0.0385(6) 0.074(3) Uani 1 1 d .
H16A H 0.9502 0.0459 0.0434 0.088 Uiso 1 1 calc R
H16B H 1.0859 0.0924 0.0542 0.088 Uiso 1 1 calc R
H16C H 1.0095 0.1297 -0.0171 0.088 Uiso 1 1 calc R
C17 C 0.3830(6) 0.1628(4) 0.1810(4) 0.0366(12) Uani 1 1 d .
C18 C 0.4540(7) 0.0846(4) 0.1868(4) 0.0450(15) Uani 1 1 d .
H18 H 0.5558 0.0827 0.1766 0.054 Uiso 1 1 calc R
C19 C 0.3813(9) 0.0096(5) 0.2069(6) 0.067(2) Uani 1 1 d .
H19 H 0.4320 -0.0434 0.2106 0.081 Uiso 1 1 calc R
C20 C 0.2315(10) 0.0126(6) 0.2218(7) 0.085(3) Uani 1 1 d .
H20 H 0.1794 -0.0385 0.2371 0.102 Uiso 1 1 calc R
C21 C 0.1609(8) 0.0885(5) 0.2145(6) 0.070(3) Uani 1 1 d .
H21 H 0.0591 0.0898 0.2238 0.083 Uiso 1 1 calc R
C22 C 0.2330(6) 0.1637(4) 0.1939(4) 0.0439(15) Uani 1 1 d .
H22 H 0.1813 0.2162 0.1883 0.053 Uiso 1 1 calc R
C23 C 0.5461(7) 0.2520(4) 0.0401(4) 0.0368(12) Uani 1 1 d .
C24 C 0.4441(7) 0.2248(5) 0.0043(4) 0.0471(15) Uani 1 1 d .
H24 H 0.3503 0.2118 0.0357 0.057 Uiso 1 1 calc R
C25 C 0.4776(8) 0.2164(6) -0.0764(5) 0.060(2) Uani 1 1 d .
H25 H 0.4074 0.1979 -0.0999 0.072 Uiso 1 1 calc R
C26 C 0.6156(8) 0.2356(5) -0.1226(4) 0.0535(18) Uani 1 1 d .
H26 H 0.6401 0.2294 -0.1776 0.064 Uiso 1 1 calc R
C27 C 0.7149(7) 0.2632(4) -0.0884(4) 0.0420(14) Uani 1 1 d .
H27 H 0.8082 0.2768 -0.1200 0.050 Uiso 1 1 calc R
C28 C 0.6808(6) 0.2715(4) -0.0075(3) 0.0334(12) Uani 1 1 d .
H28 H 0.7513 0.2910 0.0152 0.040 Uiso 1 1 calc R
C29 C 0.3711(6) 0.3502(4) 0.1514(3) 0.0328(12) Uani 1 1 d .
C30 C 0.3939(6) 0.4167(4) 0.0883(4) 0.0398(14) Uani 1 1 d .
H30 H 0.4684 0.4119 0.0421 0.048 Uiso 1 1 calc R
C31 C 0.3084(7) 0.4911(4) 0.0916(4) 0.0453(15) Uani 1 1 d .
H31 H 0.3254 0.5365 0.0478 0.054 Uiso 1 1 calc R
C32 C 0.2006(7) 0.4984(4) 0.1576(4) 0.0406(14) Uani 1 1 d .
H32 H 0.1438 0.5493 0.1601 0.049 Uiso 1 1 calc R
C33 C 0.1739(6) 0.4315(4) 0.2211(4) 0.0394(13) Uani 1 1 d .
H33 H 0.0979 0.4359 0.2667 0.047 Uiso 1 1 calc R
C34 C 0.2594(6) 0.3578(4) 0.2176(3) 0.0347(12) Uani 1 1 d .
H34 H 0.2411 0.3122 0.2610 0.042 Uiso 1 1 calc R
C37 C 0.0975(8) 0.3292(6) 0.9450(6) 0.062(2) Uani 1 1 d .
C38 C 0.1060(10) 0.3924(7) 0.9956(7) 0.083(3) Uani 1 1 d .
H38A H 0.1717 0.3715 1.0303 0.099 Uiso 1 1 calc R
H38B H 0.0104 0.4025 1.0287 0.099 Uiso 1 1 calc R
H38C H 0.1417 0.4457 0.9617 0.099 Uiso 1 1 calc R
C39 C 0.9909(11) 1.0100(9) 0.3927(6) 0.094(4) Uani 1 1 d .
C40 C 1.0360(12) 1.0967(6) 0.4138(8) 0.103(4) Uani 1 1 d .
H40A H 1.0095 1.0954 0.4720 0.123 Uiso 1 1 calc R
H40B H 0.9862 1.1447 0.3878 0.123 Uiso 1 1 calc R
H40C H 1.1400 1.1033 0.3945 0.123 Uiso 1 1 calc R
C41 C 0.0568(8) 0.6260(5) 0.3372(5) 0.0524(17) Uani 1 1 d .
C42 C 0.0350(10) 0.5621(6) 0.4077(5) 0.064(2) Uani 1 1 d .
H42A H 0.0109 0.5084 0.3942 0.077 Uiso 1 1 calc R
H42B H -0.0437 0.5803 0.4492 0.077 Uiso 1 1 calc R
H42C H 0.1231 0.5541 0.4276 0.077 Uiso 1 1 calc R
N5 N 0.6985(9) 0.0861(7) 0.5371(7) 0.103(3) Uani 1 1 d .
C35 C 0.7216(10) 0.1430(8) 0.5662(6) 0.080(3) Uani 1 1 d .
C36 C 0.7629(11) 0.2139(7) 0.6022(6) 0.079(3) Uani 1 1 d .
H36A H 0.8529 0.1986 0.6190 0.095 Uiso 1 1 calc R
H36B H 0.6870 0.2238 0.6487 0.095 Uiso 1 1 calc R
H36C H 0.7758 0.2656 0.5623 0.095 Uiso 1 1 calc R

loop_
_atom_site_aniso_label
_atom_site_aniso_U_11
_atom_site_aniso_U_22
_atom_site_aniso_U_33
_atom_site_aniso_U_23
_atom_site_aniso_U_13
_atom_site_aniso_U_12
Ru 0.01767(19) 0.0394(2) 0.0269(2) -0.00418(16) -0.00264(15) -0.00311(15)
Pd 0.0204(2) 0.0594(3) 0.0358(2) -0.0153(2) -0.00766(16) 0.00005(17)
Cl1 0.0169(5) 0.0556(8) 0.0375(7) -0.0135(6) -0.0059(5) 0.0009(5)
Cl2 0.0335(7) 0.0415(7) 0.0345(7) -0.0060(6) 0.0005(5) -0.0088(5)
Cl3 0.0219(6) 0.0783(11) 0.0400(7) -0.0121(7) -0.0120(5) 0.0020(6)
Cl4 0.0361(8) 0.0920(13) 0.0530(9) -0.0387(9) -0.0187(7) 0.0119(8)
P 0.0219(6) 0.0362(7) 0.0288(6) -0.0024(5) -0.0065(5) -0.0028(5)
N1 0.020(2) 0.063(3) 0.031(2) -0.009(2) -0.0061(19) 0.006(2)
N2 0.029(2) 0.047(3) 0.045(3) -0.015(2) -0.014(2) 0.000(2)
N3 0.021(2) 0.051(3) 0.037(3) -0.002(2) -0.0086(19) 0.002(2)
N4 0.031(2) 0.053(3) 0.029(2) -0.004(2) -0.005(2) 0.001(2)
N6 0.082(6) 0.105(7) 0.091(6) -0.029(6) -0.014(5) -0.018(5)
N7 0.046(5) 0.228(14) 0.178(12) -0.134(12) -0.011(6) -0.027(6)
N8 0.068(5) 0.098(6) 0.053(4) 0.008(4) -0.003(3) 0.010(4)
C1 0.017(2) 0.040(3) 0.028(3) 0.003(2) -0.003(2) 0.004(2)
C2 0.021(3) 0.058(4) 0.030(3) -0.019(3) -0.003(2) 0.004(2)
C3 0.024(3) 0.080(5) 0.039(3) -0.015(3) -0.004(2) 0.005(3)
C4 0.051(4) 0.113(7) 0.033(4) -0.019(4) -0.007(3) 0.017(4)
C5 0.045(4) 0.110(7) 0.028(3) 0.006(4) 0.001(3) 0.009(4)
C6 0.036(3) 0.074(5) 0.040(4) 0.015(3) 0.008(3) 0.006(3)
C7 0.019(2) 0.062(4) 0.035(3) 0.000(3) 0.000(2) 0.001(2)
C8 0.036(3) 0.059(4) 0.047(4) -0.016(3) -0.015(3) 0.005(3)
C9 0.044(4) 0.072(5) 0.080(6) -0.039(4) -0.026(4) 0.022(4)
C10 0.081(6) 0.058(5) 0.115(8) -0.042(5) -0.048(6) 0.019(4)
C11 0.072(6) 0.083(6) 0.118(8) -0.061(6) -0.053(6) 0.017(5)
C12 0.046(4) 0.049(4) 0.068(5) -0.019(3) -0.023(3) -0.004(3)
C13 0.032(3) 0.058(4) 0.043(3) -0.001(3) -0.011(3) 0.000(3)
C14 0.065(5) 0.061(5) 0.073(6) 0.016(4) -0.015(4) -0.007(4)
C15 0.037(3) 0.041(3) 0.049(4) -0.004(3) -0.008(3) 0.003(3)
C16 0.069(5) 0.066(5) 0.082(6) -0.029(5) -0.001(5) 0.019(4)
C17 0.036(3) 0.036(3) 0.038(3) -0.002(2) -0.010(2) -0.008(2)
C18 0.039(3) 0.039(3) 0.059(4) -0.002(3) -0.019(3) -0.008(3)
C19 0.050(4) 0.044(4) 0.108(7) 0.012(4) -0.033(5) -0.010(3)
C20 0.065(5) 0.054(5) 0.131(9) 0.027(5) -0.037(6) -0.034(4)
C21 0.039(4) 0.051(4) 0.109(7) 0.020(4) -0.019(4) -0.008(3)
C22 0.023(3) 0.050(4) 0.060(4) -0.005(3) -0.014(3) -0.010(2)
C23 0.039(3) 0.037(3) 0.037(3) -0.010(2) -0.011(2) 0.001(2)
C24 0.035(3) 0.067(4) 0.045(4) -0.012(3) -0.015(3) -0.002(3)
C25 0.047(4) 0.089(6) 0.054(4) -0.027(4) -0.021(3) -0.004(4)
C26 0.057(4) 0.074(5) 0.036(3) -0.019(3) -0.018(3) 0.010(4)
C27 0.043(3) 0.047(3) 0.033(3) -0.006(3) -0.003(3) 0.010(3)
C28 0.031(3) 0.040(3) 0.029(3) -0.004(2) -0.009(2) 0.002(2)
C29 0.024(3) 0.039(3) 0.033(3) -0.001(2) -0.005(2) -0.005(2)
C30 0.029(3) 0.037(3) 0.046(3) 0.001(3) 0.000(3) -0.001(2)
C31 0.040(3) 0.040(3) 0.051(4) 0.001(3) -0.009(3) 0.004(3)
C32 0.036(3) 0.033(3) 0.054(4) -0.007(3) -0.012(3) 0.003(2)
C33 0.026(3) 0.053(4) 0.038(3) -0.010(3) -0.006(2) 0.005(2)
C34 0.026(3) 0.045(3) 0.032(3) -0.003(2) -0.008(2) -0.004(2)
C37 0.041(4) 0.068(5) 0.083(6) -0.023(5) -0.016(4) -0.001(3)
C38 0.061(5) 0.089(7) 0.096(8) -0.039(6) 0.002(5) -0.005(5)
C39 0.061(6) 0.148(11) 0.064(6) 0.014(6) -0.016(5) -0.004(6)
C40 0.084(7) 0.066(6) 0.135(11) 0.025(6) -0.001(7) -0.025(5)
C41 0.042(4) 0.070(5) 0.048(4) -0.011(4) -0.014(3) -0.002(3)
C42 0.074(5) 0.078(6) 0.044(4) -0.008(4) -0.018(4) -0.016(4)
N5 0.062(5) 0.126(8) 0.126(8) 0.012(7) -0.043(5) -0.046(5)
C35 0.057(5) 0.115(8) 0.061(5) 0.013(5) -0.011(4) -0.025(5)
C36 0.069(6) 0.104(7) 0.060(5) -0.010(5) -0.005(4) -0.021(5)

loop_
_atom_type_symbol
_atom_type_description
_atom_type_scat_dispersion_real
_atom_type_scat_dispersion_imag
_atom_type_scat_source
C C 0.0181 0.0091 'International Tables Vol C Tables 4.2.6.8 and 6.1.1.4'
H H 0.0000 0.0000 'International Tables Vol C Tables 4.2.6.8 and 6.1.1.4'
N N 0.0311 0.0180 'International Tables Vol C Tables 4.2.6.8 and 6.1.1.4'
P P 0.2955 0.4335 'International Tables Vol C Tables 4.2.6.8 and 6.1.1.4'
Cl Cl 0.3639 0.7018 'International Tables Vol C Tables 4.2.6.8 and 6.1.1.4'
Ru Ru 0.0552 3.2960 'International Tables Vol C Tables 4.2.6.8 and 6.1.1.4'
Pd Pd 0.1215 3.9337 'International Tables Vol C Tables 4.2.6.8 and 6.1.1.4'

loop_
_geom_angle_atom_site_label_1
_geom_angle_atom_site_label_2
_geom_angle_atom_site_label_3
_geom_angle
N3 Ru C1 91.3(2)
N3 Ru N4 85.6(2)
C1 Ru N4 170.0(2)
N3 Ru P 98.26(14)
C1 Ru P 97.13(15)
N4 Ru P 92.71(14)
N3 Ru Cl2 172.88(13)
C1 Ru Cl2 92.90(16)
N4 Ru Cl2 89.32(15)
P Ru Cl2 86.92(5)
N3 Ru Cl1 85.65(14)
C1 Ru Cl1 86.08(15)
N4 Ru Cl1 84.23(14)
P Ru Cl1 174.86(5)
Cl2 Ru Cl1 88.91(5)
C2 Pd Cl1 86.25(16)
C2 Pd Cl4 89.98(16)
Cl1 Pd Cl4 174.96(5)
C2 Pd Cl3 175.79(18)
Cl1 Pd Cl3 92.34(5)
Cl4 Pd Cl3 91.64(6)
Pd Cl1 Ru 102.99(5)
C17 P C29 106.7(3)
C17 P C23 98.3(3)
C29 P C23 101.5(3)
C17 P Ru 116.3(2)
C29 P Ru 115.43(19)
C23 P Ru 116.3(2)
C1 N1 C3 122.6(6)
C1 N1 C7 125.2(5)
C3 N1 C7 112.0(5)
C2 N2 C8 123.8(5)
C2 N2 C12 122.7(5)
C8 N2 C12 113.4(6)
C13 N3 Ru 174.6(5)
C15 N4 Ru 175.5(5)
N1 C1 C2 117.5(5)
N1 C1 Ru 131.6(5)
C2 C1 Ru 109.8(3)
N2 C2 C1 123.7(5)
N2 C2 Pd 123.5(4)
C1 C2 Pd 112.5(4)
N1 C3 C4 110.4(6)
C3 C4 C5 112.8(7)
C4 C5 C6 109.2(6)
C7 C6 C5 110.6(6)
N1 C7 C6 110.3(6)
N2 C8 C9 109.5(5)
C10 C9 C8 110.8(6)
C9 C10 C11 110.7(8)
C10 C11 C12 112.0(7)
N2 C12 C11 110.0(6)
N3 C13 C14 177.3(7)
N4 C15 C16 177.7(8)
C18 C17 C22 117.9(6)
C18 C17 P 117.0(5)
C22 C17 P 124.9(5)
C19 C18 C17 121.9(7)
C18 C19 C20 118.9(8)
C21 C20 C19 119.9(7)
C20 C21 C22 121.5(7)
C21 C22 C17 119.9(7)
C28 C23 C24 118.0(6)
C28 C23 P 123.6(5)
C24 C23 P 118.4(5)
C25 C24 C23 121.2(6)
C24 C25 C26 119.3(7)
C27 C26 C25 119.8(6)
C26 C27 C28 120.7(6)
C23 C28 C27 121.0(6)
C30 C29 C34 118.6(6)
C30 C29 P 119.5(4)
C34 C29 P 121.8(5)
C29 C30 C31 120.7(6)
C32 C31 C30 120.1(6)
C31 C32 C33 120.0(6)
C32 C33 C34 119.6(6)
C29 C34 C33 121.0(6)
N6 C37 C38 177.7(11)
N7 C39 C40 169.1(12)
N8 C41 C42 178.3(9)
N5 C35 C36 175.7(12)

loop_
_geom_bond_atom_site_label_1
_geom_bond_atom_site_label_2
_geom_bond_distance
Ru N3 2.016(5)
Ru C1 2.040(5)
Ru N4 2.106(5)
Ru P 2.3007(14)
Ru Cl2 2.4182(15)
Ru Cl1 2.4780(13)
Pd C2 1.978(6)
Pd Cl1 2.3139(14)
Pd Cl4 2.3150(16)
Pd Cl3 2.3767(14)
P C17 1.838(6)
P C29 1.839(6)
P C23 1.851(6)
N1 C1 1.334(7)
N1 C3 1.482(8)
N1 C7 1.484(9)
N2 C2 1.273(8)
N2 C8 1.482(8)
N2 C12 1.484(8)
N3 C13 1.135(9)
N4 C15 1.127(8)
N6 C37 1.108(12)
N7 C39 1.331(18)
N8 C41 1.131(11)
C1 C2 1.463(8)
C3 C4 1.514(10)
C4 C5 1.538(13)
C5 C6 1.540(11)
C6 C7 1.504(9)
C8 C9 1.535(9)
C9 C10 1.518(12)
C10 C11 1.520(12)
C11 C12 1.521(10)
C13 C14 1.469(10)
C15 C16 1.456(10)
C17 C18 1.385(9)
C17 C22 1.403(8)
C18 C19 1.374(10)
C19 C20 1.397(12)
C20 C21 1.353(12)
C21 C22 1.375(10)
C23 C28 1.382(8)
C23 C24 1.402(9)
C24 C25 1.390(10)
C25 C26 1.398(11)
C26 C27 1.365(10)
C27 C28 1.393(8)
C29 C30 1.381(8)
C29 C34 1.391(8)
C30 C31 1.404(9)
C31 C32 1.367(9)
C32 C33 1.391(9)
C33 C34 1.392(9)
C37 C38 1.463(12)
C39 C40 1.599(17)
C41 C42 1.441(11)
N5 C35 1.167(15)
C35 C36 1.495(15)

loop_
_geom_torsion_atom_site_label_1
_geom_torsion_atom_site_label_2
_geom_torsion_atom_site_label_3
_geom_torsion_atom_site_label_4
_geom_torsion
C2 Pd Cl1 Ru -20.59(19)
Cl4 Pd Cl1 Ru 21.3(8)
Cl3 Pd Cl1 Ru 163.38(6)
N3 Ru Cl1 Pd -97.44(15)
C1 Ru Cl1 Pd -5.83(16)
N4 Ru Cl1 Pd 176.58(15)
P Ru Cl1 Pd 122.9(6)
Cl2 Ru Cl1 Pd 87.16(6)
N3 Ru P C17 0.3(3)
C1 Ru P C17 -92.1(3)
N4 Ru P C17 86.2(3)
Cl2 Ru P C17 175.4(2)
Cl1 Ru P C17 139.5(6)
N3 Ru P C29 126.4(2)
C1 Ru P C29 34.1(3)
N4 Ru P C29 -147.6(2)
Cl2 Ru P C29 -58.5(2)
Cl1 Ru P C29 -94.3(6)
N3 Ru P C23 -114.7(3)
C1 Ru P C23 152.9(3)
N4 Ru P C23 -28.8(3)
Cl2 Ru P C23 60.3(2)
Cl1 Ru P C23 24.5(7)
C1 Ru N3 C13 -126(6)
N4 Ru N3 C13 45(6)
P Ru N3 C13 137(6)
Cl2 Ru N3 C13 1(7)
Cl1 Ru N3 C13 -40(6)
N3 Ru N4 C15 -32(7)
C1 Ru N4 C15 40(7)
P Ru N4 C15 -130(7)
Cl2 Ru N4 C15 143(7)
Cl1 Ru N4 C15 54(7)
C3 N1 C1 C2 7.2(8)
C7 N1 C1 C2 -167.1(5)
C3 N1 C1 Ru 173.5(4)
C7 N1 C1 Ru -0.8(9)
N3 Ru C1 N1 -38.0(5)
N4 Ru C1 N1 -109.6(12)
P Ru C1 N1 60.5(5)
Cl2 Ru C1 N1 147.7(5)
Cl1 Ru C1 N1 -123.6(5)
N3 Ru C1 C2 129.1(4)
N4 Ru C1 C2 57.5(14)
P Ru C1 C2 -132.4(4)
Cl2 Ru C1 C2 -45.2(4)
Cl1 Ru C1 C2 43.5(4)
C8 N2 C2 C1 13.4(9)
C12 N2 C2 C1 -164.7(6)
C8 N2 C2 Pd -173.7(4)
C12 N2 C2 Pd 8.3(8)
N1 C1 C2 N2 -95.5(7)
Ru C1 C2 N2 95.3(6)
N1 C1 C2 Pd 90.8(5)
Ru C1 C2 Pd -78.3(4)
Cl1 Pd C2 N2 -115.0(5)
Cl4 Pd C2 N2 68.4(5)
Cl3 Pd C2 N2 -44(3)
Cl1 Pd C2 C1 58.7(4)
Cl4 Pd C2 C1 -117.9(4)
Cl3 Pd C2 C1 129(2)
C1 N1 C3 C4 -117.9(7)
C7 N1 C3 C4 57.0(7)
N1 C3 C4 C5 -53.8(8)
C3 C4 C5 C6 52.6(8)
C4 C5 C6 C7 -54.8(8)
C1 N1 C7 C6 114.4(6)
C3 N1 C7 C6 -60.4(6)
C5 C6 C7 N1 59.0(7)
C2 N2 C8 C9 123.5(7)
C12 N2 C8 C9 -58.3(8)
N2 C8 C9 C10 56.5(9)
C8 C9 C10 C11 -55.0(11)
C9 C10 C11 C12 54.1(12)
C2 N2 C12 C11 -124.7(7)
C8 N2 C12 C11 57.0(9)
C10 C11 C12 N2 -54.0(12)
Ru N3 C13 C14 165(13)
Ru N4 C15 C16 126(19)
C29 P C17 C18 -177.4(5)
C23 P C17 C18 77.8(6)
Ru P C17 C18 -47.0(6)
C29 P C17 C22 8.0(6)
C23 P C17 C22 -96.8(6)
Ru P C17 C22 138.4(5)
C22 C17 C18 C19 -2.0(11)
P C17 C18 C19 -177.0(7)
C17 C18 C19 C20 0.1(14)
C18 C19 C20 C21 1.6(17)
C19 C20 C21 C22 -1.1(18)
C20 C21 C22 C17 -0.9(15)
C18 C17 C22 C21 2.4(11)
P C17 C22 C21 177.0(7)
C17 P C23 C28 -141.6(5)
C29 P C23 C28 109.4(5)
Ru P C23 C28 -16.8(6)
C17 P C23 C24 36.9(6)
C29 P C23 C24 -72.1(6)
Ru P C23 C24 161.7(5)
C28 C23 C24 C25 0.9(11)
P C23 C24 C25 -177.7(6)
C23 C24 C25 C26 0.0(13)
C24 C25 C26 C27 -0.9(13)
C25 C26 C27 C28 0.8(11)
C24 C23 C28 C27 -1.0(9)
P C23 C28 C27 177.5(5)
C26 C27 C28 C23 0.1(10)
C17 P C29 C30 -135.3(5)
C23 P C29 C30 -33.0(6)
Ru P C29 C30 93.7(5)
C17 P C29 C34 48.6(6)
C23 P C29 C34 151.0(5)
Ru P C29 C34 -82.3(5)
C34 C29 C30 C31 1.4(10)
P C29 C30 C31 -174.8(5)
C29 C30 C31 C32 -0.2(11)
C30 C31 C32 C33 -1.1(10)
C31 C32 C33 C34 1.2(10)
C30 C29 C34 C33 -1.2(9)
P C29 C34 C33 174.9(5)
C32 C33 C34 C29 0.0(9)

loop_
_platon_squeeze_void_nr
_platon_squeeze_void_average_x
_platon_squeeze_void_average_y
_platon_squeeze_void_average_z
_platon_squeeze_void_volume
_platon_squeeze_void_count_electrons
1 -0.031 0.000 1.000 282.1 54.4
